data_4511896
loop_
_publ_author_name
'Bu\<car, Dejan-Kre\<simir'
'Henry, Rodger F.'
'Zhang, Geoff G. Z.'
'MacGillivray, Leonard R.'

_publ_section_title
;
 Synthon Hierarchies in Crystal Forms Composed of Theophylline and
 Hydroxybenzoic Acids: Cocrystal Screening via Solution-Mediated Phase
 Transformation
;
_journal_issue 10
_journal_name_full 'Crystal Growth &amp; Design'
_journal_page_first 5318
_journal_paper_doi 10.1021/cg501204k
_journal_volume 14
_journal_year 2014
_chemical_formula_moiety 'C7 H8 N4 O2, C7 H6 O4'
_chemical_formula_sum 'C14 H14 N4 O6'
_chemical_formula_weight 334.29
_chemical_name_common 'theopylline 2,3-dihydroxybenzoic acid complex'
_chemical_name_systematic
; 
 ? 
;
_space_group_IT_number 14
_symmetry_cell_setting monoclinic
_symmetry_space_group_name_Hall '-P 2ybc'
_symmetry_space_group_name_H-M 'P 1 21/c 1'
_atom_sites_solution_hydrogens geom
_atom_sites_solution_primary direct
_atom_sites_solution_secondary difmap
_audit_creation_method SHELXL-97
_cell_angle_alpha 90.00
_cell_angle_beta 106.297(4)
_cell_angle_gamma 90.00
_cell_formula_units_Z 4
_cell_length_a 15.327(7)
_cell_length_b 6.792(3)
_cell_length_c 14.041(6)
_cell_measurement_reflns_used 1023
_cell_measurement_temperature 100(2)
_cell_measurement_theta_max 25.7825
_cell_measurement_theta_min 2.769
_cell_volume 1403.0(11)
_computing_cell_refinement 'Apex2 v2.1-4 (Bruker, 2007)'
_computing_data_collection 'Apex2 v2.1-4 (Bruker, 2007)'
_computing_data_reduction 'Apex2 v2.1-4 (Bruker, 2007)'
_computing_molecular_graphics 'ORTEP-3 for Windows v2.01'
_computing_publication_material 'SHELXL-97 (Sheldrick, 2008)'
_computing_structure_refinement 'SHELXL-97 (Sheldrick, 2008)'
_computing_structure_solution 'SHELXS-97 (Sheldrick, 2008)'
_diffrn_ambient_temperature 100(2)
_diffrn_measured_fraction_theta_full 0.976
_diffrn_measured_fraction_theta_max 0.976
_diffrn_measurement_device_type CCD
_diffrn_measurement_method 'omega scan'
_diffrn_radiation_monochromator graphite
_diffrn_radiation_source 'fine-focus sealed tube'
_diffrn_radiation_type MoK\a
_diffrn_radiation_wavelength 0.71073
_diffrn_reflns_av_R_equivalents 0.0956
_diffrn_reflns_av_sigmaI/netI 0.1050
_diffrn_reflns_limit_h_max 19
_diffrn_reflns_limit_h_min -19
_diffrn_reflns_limit_k_max 8
_diffrn_reflns_limit_k_min -6
_diffrn_reflns_limit_l_max 18
_diffrn_reflns_limit_l_min -18
_diffrn_reflns_number 10225
_diffrn_reflns_theta_full 27.41
_diffrn_reflns_theta_max 27.41
_diffrn_reflns_theta_min 1.38
_exptl_absorpt_coefficient_mu 0.126
_exptl_absorpt_correction_type none
_exptl_crystal_colour colourless
_exptl_crystal_density_diffrn 1.583
_exptl_crystal_density_method 'not measured'
_exptl_crystal_description rod
_exptl_crystal_F_000 696
_exptl_crystal_size_max 0.4
_exptl_crystal_size_mid 0.1
_exptl_crystal_size_min 0.1
_refine_diff_density_max 0.336
_refine_diff_density_min -0.365
_refine_diff_density_rms 0.078
_refine_ls_extinction_method none
_refine_ls_goodness_of_fit_ref 1.079
_refine_ls_hydrogen_treatment mixed
_refine_ls_matrix_type full
_refine_ls_number_parameters 219
_refine_ls_number_reflns 3120
_refine_ls_number_restraints 0
_refine_ls_restrained_S_all 1.079
_refine_ls_R_factor_all 0.1305
_refine_ls_R_factor_gt 0.0567
_refine_ls_shift/su_max 0.012
_refine_ls_shift/su_mean 0.000
_refine_ls_structure_factor_coef Fsqd
_refine_ls_weighting_details 'calc w=1/[\s^2^(Fo^2^)+(0.0642P)^2^+0.0076P] where P=(Fo^2^+2Fc^2^)/3'
_refine_ls_weighting_scheme calc
_refine_ls_wR_factor_gt 0.1220
_refine_ls_wR_factor_ref 0.1628
_reflns_number_gt 1688
_reflns_number_total 3120
_reflns_threshold_expression I>2sigma(I)
_cod_data_source_file cg501204k_si_002.cif
_cod_data_source_block T23
_cod_depositor_comments 'Adding full bibliography for 4511895--4511900.cif.'
_cod_original_cell_volume 1403.1(10)
_cod_original_sg_symbol_H-M P21/c
_cod_database_code 4511896

loop_
_symmetry_equiv_pos_as_xyz
'x, y, z'
'-x, y+1/2, -z+1/2'
'-x, -y, -z'
'x, -y-1/2, z-1/2'

loop_
_atom_site_label
_atom_site_type_symbol
_atom_site_fract_x
_atom_site_fract_y
_atom_site_fract_z
_atom_site_U_iso_or_equiv
_atom_site_adp_type
_atom_site_occupancy
_atom_site_symmetry_multiplicity
_atom_site_calc_flag
_atom_site_refinement_flags
O1 O 0.00758(13) 0.4511(3) 0.33074(16) 0.0244(6) Uani 1 1 d .
O2 O 0.29530(13) 0.6234(3) 0.50559(15) 0.0222(5) Uani 1 1 d .
N1 N 0.22743(16) 0.5764(4) 0.16554(18) 0.0207(6) Uani 1 1 d .
N2 N 0.10672(15) 0.5085(4) 0.24150(18) 0.0201(6) Uani 1 1 d .
N3 N 0.15031(16) 0.5442(4) 0.41625(18) 0.0188(6) Uani 1 1 d .
N4 N 0.33465(16) 0.6442(4) 0.30524(19) 0.0198(6) Uani 1 1 d .
H4 H 0.3866 0.6760 0.3447 0.024 Uiso 1 1 calc R
C1 C 0.3135(2) 0.6292(5) 0.2075(2) 0.0221(8) Uani 1 1 d .
H1 H 0.3548 0.6532 0.1713 0.026 Uiso 1 1 calc R
C2 C 0.19390(19) 0.5591(5) 0.2445(2) 0.0187(7) Uani 1 1 d .
C3 C 0.0391(2) 0.4654(5) 0.1480(2) 0.0262(8) Uani 1 1 d .
H3A H 0.0145 0.3364 0.1510 0.039 Uiso 1 1 calc R
H3B H 0.0672 0.4705 0.0949 0.039 Uiso 1 1 calc R
H3C H -0.0088 0.5611 0.1365 0.039 Uiso 1 1 calc R
C4 C 0.08344(19) 0.4967(5) 0.3286(2) 0.0194(7) Uani 1 1 d .
C5 C 0.1217(2) 0.5378(5) 0.5064(2) 0.0242(8) Uani 1 1 d .
H5A H 0.1171 0.4032 0.5253 0.036 Uiso 1 1 calc R
H5B H 0.0635 0.6006 0.4949 0.036 Uiso 1 1 calc R
H5C H 0.1655 0.6053 0.5586 0.036 Uiso 1 1 calc R
C6 C 0.23979(19) 0.5917(5) 0.4235(2) 0.0204(7) Uani 1 1 d .
C7 C 0.25720(18) 0.5990(5) 0.3311(2) 0.0189(7) Uani 1 1 d .
O3 O 0.46202(13) 0.7233(3) 0.58651(15) 0.0254(6) Uani 1 1 d .
H3 H 0.4126 0.6896 0.5498 0.038 Uiso 1 1 calc R
O4 O 0.49734(13) 0.7341(4) 0.44297(16) 0.0261(6) Uani 1 1 d .
O5 O 0.65612(13) 0.8445(4) 0.43881(15) 0.0252(6) Uani 1 1 d .
H5 H 0.6036 0.8075 0.4149 0.038 Uiso 1 1 calc R
O6 O 0.82328(13) 0.9662(3) 0.53981(16) 0.0248(6) Uani 1 1 d .
H6 H 0.7999 0.9530 0.4800 0.037 Uiso 1 1 calc R
C8 C 0.5191(2) 0.7548(5) 0.5336(2) 0.0229(8) Uani 1 1 d .
C9 C 0.61085(19) 0.8177(5) 0.5898(2) 0.0200(7) Uani 1 1 d .
C10 C 0.6734(2) 0.8594(5) 0.5379(2) 0.0194(7) Uani 1 1 d .
C11 C 0.7617(2) 0.9208(5) 0.5895(2) 0.0210(7) Uani 1 1 d .
C12 C 0.7856(2) 0.9325(5) 0.6907(2) 0.0231(8) Uani 1 1 d .
H12 H 0.8441 0.9716 0.7250 0.028 Uiso 1 1 calc R
C13 C 0.7234(2) 0.8864(5) 0.7431(2) 0.0230(8) Uani 1 1 d .
H13 H 0.7408 0.8917 0.8121 0.028 Uiso 1 1 calc R
C14 C 0.6364(2) 0.8332(5) 0.6928(2) 0.0230(8) Uani 1 1 d .
H14 H 0.5943 0.8073 0.7276 0.028 Uiso 1 1 calc R

loop_
_atom_site_aniso_label
_atom_site_aniso_U_11
_atom_site_aniso_U_22
_atom_site_aniso_U_33
_atom_site_aniso_U_23
_atom_site_aniso_U_13
_atom_site_aniso_U_12
O1 0.0161(11) 0.0240(16) 0.0332(13) -0.0020(11) 0.0071(9) -0.0023(10)
O2 0.0188(11) 0.0203(15) 0.0273(13) -0.0006(10) 0.0062(10) -0.0008(9)
N1 0.0198(13) 0.0163(17) 0.0261(15) 0.0016(12) 0.0064(11) -0.0003(11)
N2 0.0154(12) 0.0200(18) 0.0232(15) -0.0031(12) 0.0025(11) -0.0017(11)
N3 0.0171(12) 0.0150(17) 0.0252(14) -0.0007(12) 0.0074(11) -0.0018(11)
N4 0.0156(12) 0.0158(17) 0.0269(15) -0.0007(12) 0.0043(10) -0.0024(11)
C1 0.0226(16) 0.017(2) 0.0282(18) 0.0013(15) 0.0106(14) 0.0004(14)
C2 0.0197(15) 0.0093(19) 0.0265(17) 0.0002(14) 0.0054(13) 0.0015(13)
C3 0.0196(16) 0.027(2) 0.0294(19) -0.0037(16) 0.0021(14) -0.0037(15)
C4 0.0179(15) 0.0095(19) 0.0294(18) -0.0003(14) 0.0042(13) 0.0012(13)
C5 0.0232(16) 0.025(2) 0.0259(18) -0.0020(15) 0.0101(14) -0.0017(14)
C6 0.0178(15) 0.011(2) 0.0312(19) 0.0002(14) 0.0054(14) 0.0001(13)
C7 0.0145(14) 0.014(2) 0.0278(17) -0.0001(14) 0.0050(13) -0.0018(13)
O3 0.0189(11) 0.0252(16) 0.0324(13) -0.0043(11) 0.0077(10) -0.0044(10)
O4 0.0215(11) 0.0290(17) 0.0272(13) -0.0018(11) 0.0060(10) -0.0037(10)
O5 0.0214(11) 0.0255(16) 0.0281(13) 0.0009(10) 0.0060(9) -0.0045(10)
O6 0.0188(11) 0.0238(16) 0.0307(13) 0.0011(11) 0.0052(9) -0.0028(10)
C8 0.0227(16) 0.011(2) 0.036(2) 0.0006(15) 0.0100(15) 0.0034(13)
C9 0.0186(15) 0.011(2) 0.0294(18) -0.0012(14) 0.0058(13) 0.0013(13)
C10 0.0233(16) 0.011(2) 0.0231(17) 0.0030(14) 0.0058(13) 0.0043(13)
C11 0.0215(16) 0.0099(19) 0.0330(19) 0.0016(15) 0.0100(14) 0.0010(13)
C12 0.0190(15) 0.013(2) 0.0336(19) 0.0007(15) 0.0013(14) -0.0007(13)
C13 0.0238(16) 0.015(2) 0.0291(18) 0.0009(15) 0.0057(14) -0.0011(14)
C14 0.0255(16) 0.013(2) 0.0313(19) 0.0018(15) 0.0092(14) 0.0014(14)

loop_
_atom_type_symbol
_atom_type_description
_atom_type_scat_dispersion_real
_atom_type_scat_dispersion_imag
_atom_type_scat_source
C C 0.0033 0.0016 'International Tables Vol C Tables 4.2.6.8 and 6.1.1.4'
H H 0.0000 0.0000 'International Tables Vol C Tables 4.2.6.8 and 6.1.1.4'
N N 0.0061 0.0033 'International Tables Vol C Tables 4.2.6.8 and 6.1.1.4'
O O 0.0106 0.0060 'International Tables Vol C Tables 4.2.6.8 and 6.1.1.4'

loop_
_geom_angle_atom_site_label_1
_geom_angle_atom_site_label_2
_geom_angle_atom_site_label_3
_geom_angle
C6 O2 H3 136.5
C1 N1 C2 102.6(3)
C2 N2 C4 119.0(2)
C2 N2 C3 121.3(3)
C4 N2 C3 119.7(3)
C6 N3 C4 125.7(2)
C6 N3 C5 118.6(2)
C4 N3 C5 115.7(2)
C1 N4 C7 106.2(2)
C1 N4 H4 126.9
C7 N4 H4 126.9
N4 C1 N1 113.8(3)
N4 C1 H1 123.1
N1 C1 H1 123.1
N1 C2 C7 112.2(3)
N1 C2 N2 126.1(3)
C7 C2 N2 121.7(3)
N2 C3 H3A 109.5
N2 C3 H3B 109.5
H3A C3 H3B 109.5
N2 C3 H3C 109.5
H3A C3 H3C 109.5
H3B C3 H3C 109.5
O1 C4 N2 122.0(3)
O1 C4 N3 120.5(3)
N2 C4 N3 117.5(3)
N3 C5 H5A 109.5
N3 C5 H5B 109.5
H5A C5 H5B 109.5
N3 C5 H5C 109.5
H5A C5 H5C 109.5
H5B C5 H5C 109.5
O2 C6 N3 120.9(3)
O2 C6 C7 126.5(3)
N3 C6 C7 112.5(3)
C2 C7 N4 105.2(3)
C2 C7 C6 123.5(3)
N4 C7 C6 131.3(3)
C8 O3 H3 109.5
C8 O4 H4 134.5
C10 O5 H5 109.5
C11 O6 H6 109.5
O4 C8 O3 122.4(3)
O4 C8 C9 121.9(3)
O3 C8 C9 115.6(3)
C10 C9 C14 119.7(3)
C10 C9 C8 118.5(3)
C14 C9 C8 121.8(3)
O5 C10 C9 124.3(3)
O5 C10 C11 115.9(3)
C9 C10 C11 119.8(3)
O6 C11 C12 119.9(3)
O6 C11 C10 120.7(3)
C12 C11 C10 119.4(3)
C11 C12 C13 120.9(3)
C11 C12 H12 119.6
C13 C12 H12 119.6
C14 C13 C12 119.8(3)
C14 C13 H13 120.1
C12 C13 H13 120.1
C13 C14 C9 120.4(3)
C13 C14 H14 119.8
C9 C14 H14 119.8

loop_
_geom_bond_atom_site_label_1
_geom_bond_atom_site_label_2
_geom_bond_distance
O1 C4 1.212(3)
O2 C6 1.244(3)
N1 C1 1.334(4)
N1 C2 1.352(4)
N2 C2 1.369(4)
N2 C4 1.369(4)
N2 C3 1.456(4)
N3 C6 1.385(4)
N3 C4 1.400(4)
N3 C5 1.452(4)
N4 C1 1.323(4)
N4 C7 1.370(4)
N4 H4 0.8600
C1 H1 0.9300
C2 C7 1.353(4)
C3 H3A 0.9600
C3 H3B 0.9600
C3 H3C 0.9600
C5 H5A 0.9600
C5 H5B 0.9600
C5 H5C 0.9600
C6 C7 1.397(4)
O3 C8 1.314(3)
O3 H3 0.8200
O4 C8 1.230(4)
O5 C10 1.345(4)
O5 H5 0.8200
O6 C11 1.357(4)
O6 H6 0.8200
C8 C9 1.470(4)
C9 C10 1.387(4)
C9 C14 1.392(4)
C10 C11 1.406(4)
C11 C12 1.367(4)
C12 C13 1.394(4)
C12 H12 0.9300
C13 C14 1.370(4)
C13 H13 0.9300
C14 H14 0.9300

loop_
_geom_hbond_atom_site_label_D
_geom_hbond_atom_site_label_H
_geom_hbond_atom_site_label_A
_geom_hbond_distance_DH
_geom_hbond_distance_HA
_geom_hbond_distance_DA
_geom_hbond_angle_DHA
_geom_hbond_site_symmetry_A
O6 H6 O5 0.82 2.24 2.687(3) 114.6 .
O6 H6 N1 0.82 2.14 2.867(4) 147.9 2_655
O5 H5 O4 0.82 1.85 2.563(3) 144.8 .
O3 H3 O2 0.82 1.79 2.579(3) 161.8 .
N4 H4 O4 0.86 1.90 2.761(3) 173.9 .
C1 H1 O3 0.93 2.43 3.353(4) 169.7 4_575

loop_
_geom_torsion_atom_site_label_1
_geom_torsion_atom_site_label_2
_geom_torsion_atom_site_label_3
_geom_torsion_atom_site_label_4
_geom_torsion
C7 N4 C1 N1 -0.2(4)
C2 N1 C1 N4 0.3(4)
C1 N1 C2 C7 -0.3(4)
C1 N1 C2 N2 179.5(3)
C4 N2 C2 N1 179.8(3)
C3 N2 C2 N1 0.4(5)
C4 N2 C2 C7 -0.5(5)
C3 N2 C2 C7 -179.9(3)
C2 N2 C4 O1 -179.4(3)
C3 N2 C4 O1 0.0(5)
C2 N2 C4 N3 2.1(4)
C3 N2 C4 N3 -178.5(3)
C6 N3 C4 O1 177.6(3)
C5 N3 C4 O1 -1.0(4)
C6 N3 C4 N2 -3.8(5)
C5 N3 C4 N2 177.5(3)
H3 O2 C6 N3 -179.1
H3 O2 C6 C7 0.6
C4 N3 C6 O2 -176.8(3)
C5 N3 C6 O2 1.8(5)
C4 N3 C6 C7 3.4(4)
C5 N3 C6 C7 -178.0(3)
N1 C2 C7 N4 0.2(4)
N2 C2 C7 N4 -179.6(3)
N1 C2 C7 C6 180.0(3)
N2 C2 C7 C6 0.2(5)
C1 N4 C7 C2 0.0(3)
C1 N4 C7 C6 -179.8(3)
O2 C6 C7 C2 178.7(3)
N3 C6 C7 C2 -1.5(5)
O2 C6 C7 N4 -1.5(6)
N3 C6 C7 N4 178.2(3)
H4 O4 C8 O3 5.2
H4 O4 C8 C9 -174.5
O4 C8 C9 C10 1.7(5)
O3 C8 C9 C10 -178.0(3)
O4 C8 C9 C14 -177.3(3)
O3 C8 C9 C14 3.0(5)
C14 C9 C10 O5 178.4(3)
C8 C9 C10 O5 -0.6(5)
C14 C9 C10 C11 -1.3(5)
C8 C9 C10 C11 179.7(3)
O5 C10 C11 O6 1.7(4)
C9 C10 C11 O6 -178.6(3)
O5 C10 C11 C12 -177.6(3)
C9 C10 C11 C12 2.1(5)
O6 C11 C12 C13 -180.0(3)
C10 C11 C12 C13 -0.7(5)
C11 C12 C13 C14 -1.6(5)
C12 C13 C14 C9 2.5(5)
C10 C9 C14 C13 -1.0(5)
C8 C9 C14 C13 178.0(3)
